data_2241211
loop_
_publ_author_name
'Tiritiris, Ioannis'
'Tussetschl\"ager, Stefan'
'Kantlehner, Willi'

_publ_section_title
;
 Crystal structure of
 1,2,3,5-di-<i>O</i>-methylene-\a-<small>D</small>-xylofuranose
;
_journal_coeditor_code ZL2650
_journal_issue 11
_journal_name_full 'Acta Crystallographica Section E'
_journal_page_first o889
_journal_paper_doi 10.1107/S2056989015020022
_journal_volume 71
_journal_year 2015
_chemical_formula_iupac 'C7 H10 O5'
_chemical_formula_moiety 'C7 H10 O5'
_chemical_formula_sum 'C7 H10 O5'
_chemical_formula_weight 174.15
_chemical_name_systematic
;
1,2,3,5-di-<i>O</i>-Methylene-\a-<i>D</i>-xylofuranose
;
_space_group_crystal_system orthorhombic
_space_group_IT_number 20
_space_group_name_Hall 'C 2c 2'
_space_group_name_H-M_alt 'C 2 2 21'
_symmetry_space_group_name_Hall 'C 2c 2'
_symmetry_space_group_name_H-M 'C 2 2 21'
_atom_sites_solution_hydrogens geom
_atom_sites_solution_primary direct
_atom_sites_solution_secondary difmap
_audit_creation_method SHELXL-2014/7
_cell_angle_alpha 90.00
_cell_angle_beta 90.00
_cell_angle_gamma 90.00
_cell_formula_units_Z 8
_cell_length_a 8.5509(11)
_cell_length_b 8.6327(11)
_cell_length_c 20.057(3)
_cell_measurement_reflns_used 1667
_cell_measurement_temperature 100(2)
_cell_measurement_theta_max 28.37
_cell_measurement_theta_min 2.03
_cell_volume 1480.6(3)
_computing_cell_refinement
;
SAINT (Bruker, 2008)
;
_computing_data_collection
;
APEX2 (Bruker, 2008)
;
_computing_data_reduction
;
SAINT (Bruker, 2008)
;
_computing_molecular_graphics
;
DIAMOND (Brandenburg & Putz, 2005)
;
_computing_publication_material
;
SHELXL2014 (Sheldrick, 2015)
;
_computing_structure_refinement
;
SHELXL2014 (Sheldrick, 2015)
;
_computing_structure_solution
;
SHELXL97 (Sheldrick, 2008)
;
_diffrn_ambient_temperature 100(2)
_diffrn_measured_fraction_theta_full 0.998
_diffrn_measured_fraction_theta_max 0.998
_diffrn_measurement_device_type 'Bruker Kappa APEXII DUO'
_diffrn_measurement_method '\f scans, and \w scans'
_diffrn_radiation_monochromator Triumph
_diffrn_radiation_type MoK\a
_diffrn_radiation_wavelength 0.71073
_diffrn_reflns_av_R_equivalents 0.0478
_diffrn_reflns_av_sigmaI/netI 0.0301
_diffrn_reflns_limit_h_max 9
_diffrn_reflns_limit_h_min -11
_diffrn_reflns_limit_k_max 11
_diffrn_reflns_limit_k_min -11
_diffrn_reflns_limit_l_max 26
_diffrn_reflns_limit_l_min -26
_diffrn_reflns_number 12973
_diffrn_reflns_theta_full 28.37
_diffrn_reflns_theta_max 28.37
_diffrn_reflns_theta_min 2.03
_diffrn_standards_decay_% 0
_diffrn_standards_interval_count 0
_diffrn_standards_number 0
_exptl_absorpt_coefficient_mu 0.135
_exptl_absorpt_correction_T_max 0.744
_exptl_absorpt_correction_T_min 0.707
_exptl_absorpt_correction_type multi-scan
_exptl_absorpt_process_details
;
(Blessing, 1995)
;
_exptl_crystal_colour colorless
_exptl_crystal_density_diffrn 1.563
_exptl_crystal_density_method 'not measured'
_exptl_crystal_description needle
_exptl_crystal_F_000 736
_exptl_crystal_size_max 0.53
_exptl_crystal_size_mid 0.16
_exptl_crystal_size_min 0.13
_refine_diff_density_max 0.232
_refine_diff_density_min -0.199
_refine_ls_extinction_coef 0.0061(7)
_refine_ls_extinction_expression Fc^*^=kFc[1+0.001xFc^2^\l^3^/sin(2\q)]^-1/4^
_refine_ls_extinction_method
;
SHELXL2014 (Sheldrick, 2015)
;
_refine_ls_goodness_of_fit_ref 1.047
_refine_ls_hydrogen_treatment constr
_refine_ls_matrix_type full
_refine_ls_number_parameters 110
_refine_ls_number_reflns 1858
_refine_ls_number_restraints 0
_refine_ls_restrained_S_all 1.047
_refine_ls_R_factor_all 0.0396
_refine_ls_R_factor_gt 0.0328
_refine_ls_shift/su_max 0.000
_refine_ls_shift/su_mean 0.000
_refine_ls_structure_factor_coef Fsqd
_refine_ls_weighting_details 'calc w=1/[\s^2^(Fo^2^)+(0.0335P)^2^+0.5951P] where P=(Fo^2^+2Fc^2^)/3'
_refine_ls_weighting_scheme calc
_refine_ls_wR_factor_gt 0.0708
_refine_ls_wR_factor_ref 0.0738
_reflns_number_gt 1667
_reflns_number_total 1858
_reflns_threshold_expression >2sigma(I)
_cod_data_source_file zl2650sup1.cif
_cod_data_source_block I
_cod_database_code 2241211
_shelx_space_group_comment
;
The symmetry employed for this shelxl refinement is uniquely defined
by the following loop, which should always be used as a source of
symmetry information in preference to the above space-group names.
They are only intended as comments.
;

loop_
_symmetry_equiv_pos_as_xyz
x,y,z
-x,-y,1/2+z
x,-y,-z
-x,y,1/2-z
1/2+x,1/2+y,z
1/2-x,1/2-y,1/2+z
1/2+x,1/2-y,-z
1/2-x,1/2+y,1/2-z

loop_
_atom_site_type_symbol
_atom_site_label
_atom_site_fract_x
_atom_site_fract_y
_atom_site_fract_z
_atom_site_U_iso_or_equiv
_atom_site_adp_type
_atom_site_calc_flag
_atom_site_occupancy
O O1 0.35776(16) 0.73794(16) 0.15438(7) 0.0209(3) Uani d 1
C C1 0.2196(2) 0.6569(2) 0.17647(10) 0.0183(4) Uani d 1
H H1 0.1430 0.7322 0.1957 0.022 Uiso calc 1
O O2 0.23608(16) 0.44818(15) 0.09492(7) 0.0200(3) Uani d 1
C C2 0.2642(3) 0.5386(3) 0.22854(11) 0.0250(5) Uani d 1
H H2A 0.3352 0.5874 0.2614 0.030 Uiso calc 1
H H2B 0.1689 0.5051 0.2526 0.030 Uiso calc 1
O O3 0.33921(17) 0.40599(17) 0.20058(7) 0.0224(3) Uani d 1
C C3 0.2474(2) 0.3445(2) 0.14901(11) 0.0229(4) Uani d 1
H H3A 0.1413 0.3217 0.1662 0.027 Uiso calc 1
H H3B 0.2941 0.2459 0.1335 0.027 Uiso calc 1
O O4 0.28366(16) 0.95180(15) 0.08815(8) 0.0229(3) Uani d 1
C C4 0.1535(2) 0.5865(2) 0.11288(10) 0.0175(4) Uani d 1
H H4 0.0381 0.5689 0.1160 0.021 Uiso calc 1
O O5 0.07534(18) 0.81726(16) 0.04937(8) 0.0239(4) Uani d 1
C C5 0.1948(2) 0.7043(2) 0.05959(10) 0.0185(4) Uani d 1
H H5 0.2246 0.6526 0.0168 0.022 Uiso calc 1
C C6 0.3328(2) 0.7957(2) 0.08923(10) 0.0186(4) Uani d 1
H H6 0.4287 0.7817 0.0613 0.022 Uiso calc 1
C C7 0.1181(2) 0.9509(2) 0.08583(11) 0.0213(4) Uani d 1
H H7A 0.0741 0.9467 0.1314 0.026 Uiso calc 1
H H7B 0.0788 1.0454 0.0634 0.026 Uiso calc 1

loop_
_atom_site_aniso_label
_atom_site_aniso_U_11
_atom_site_aniso_U_22
_atom_site_aniso_U_33
_atom_site_aniso_U_12
_atom_site_aniso_U_13
_atom_site_aniso_U_23
O1 0.0202(5) 0.0228(5) 0.0195(5) -0.0066(4) -0.0026(4) 0.0012(4)
C1 0.0181(7) 0.0197(7) 0.0172(7) -0.0015(6) 0.0024(6) -0.0010(6)
O2 0.0258(5) 0.0129(5) 0.0213(5) 0.0043(4) -0.0029(4) -0.0014(4)
C2 0.0290(8) 0.0283(8) 0.0176(7) -0.0006(7) 0.0028(6) 0.0026(6)
O3 0.0213(5) 0.0241(5) 0.0217(5) 0.0026(4) -0.0023(4) 0.0048(5)
C3 0.0236(8) 0.0181(7) 0.0268(8) -0.0009(6) -0.0026(6) 0.0042(6)
O4 0.0200(5) 0.0141(5) 0.0347(6) -0.0002(4) 0.0032(5) -0.0002(5)
C4 0.0171(6) 0.0139(7) 0.0214(7) 0.0012(6) -0.0024(6) -0.0014(6)
O5 0.0275(6) 0.0145(5) 0.0297(6) 0.0034(4) -0.0094(5) -0.0004(5)
C5 0.0245(7) 0.0149(7) 0.0162(7) 0.0041(6) -0.0023(6) -0.0026(5)
C6 0.0190(7) 0.0164(7) 0.0205(7) 0.0024(5) 0.0046(6) 0.0005(6)
C7 0.0220(7) 0.0153(7) 0.0267(8) 0.0002(5) 0.0004(6) -0.0015(7)

loop_
_atom_type_symbol
_atom_type_description
_atom_type_scat_dispersion_real
_atom_type_scat_dispersion_imag
_atom_type_scat_source
C C 0.0033 0.0016 'International Tables Vol C Tables 4.2.6.8 and 6.1.1.4'
H H 0.0000 0.0000 'International Tables Vol C Tables 4.2.6.8 and 6.1.1.4'
O O 0.0106 0.0060 'International Tables Vol C Tables 4.2.6.8 and 6.1.1.4'

loop_
_geom_angle_atom_site_label_1
_geom_angle_atom_site_label_2
_geom_angle_atom_site_label_3
_geom_angle
C6 O1 C1 109.33(11)
O1 C1 C2 109.50(12)
O1 C1 C4 103.92(11)
C2 C1 C4 113.81(12)
O1 C1 H1 109.8
C2 C1 H1 109.8
C4 C1 H1 109.8
C3 O2 C4 111.67(11)
O3 C2 C1 112.60(12)
O3 C2 H2A 109.1
C1 C2 H2A 109.1
O3 C2 H2B 109.1
C1 C2 H2B 109.1
H2A C2 H2B 107.8
C3 O3 C2 109.98(12)
O3 C3 O2 111.43(12)
O3 C3 H3A 109.3
O2 C3 H3A 109.3
O3 C3 H3B 109.3
O2 C3 H3B 109.3
H3A C3 H3B 108.0
C6 O4 C7 107.02(11)
O2 C4 C5 105.46(11)
O2 C4 C1 111.11(12)
C5 C4 C1 103.67(11)
O2 C4 H4 112.0
C5 C4 H4 112.0
C1 C4 H4 112.0
C7 O5 C5 107.35(11)
O5 C5 C4 113.12(13)
O5 C5 C6 104.72(10)
C4 C5 C6 104.48(12)
O5 C5 H5 111.4
C4 C5 H5 111.4
C6 C5 H5 111.4
O4 C6 O1 113.30(12)
O4 C6 C5 104.77(11)
O1 C6 C5 106.97(11)
O4 C6 H6 110.5
O1 C6 H6 110.5
C5 C6 H6 110.5
O5 C7 O4 106.26(12)
O5 C7 H7A 110.5
O4 C7 H7A 110.5
O5 C7 H7B 110.5
O4 C7 H7B 110.5
H7A C7 H7B 108.7

loop_
_geom_bond_atom_site_label_1
_geom_bond_atom_site_label_2
_geom_bond_distance
O1 C6 1.4147(18)
O1 C1 1.4429(17)
C1 C2 1.509(2)
C1 C4 1.522(2)
C1 H1 1.0000
O2 C3 1.4099(19)
O2 C4 1.4333(16)
C2 O3 1.4272(19)
C2 H2A 0.9900
C2 H2B 0.9900
O3 C3 1.4029(18)
C3 H3A 0.9900
C3 H3B 0.9900
O4 C6 1.4119(17)
O4 C7 1.4164(18)
C4 C5 1.517(2)
C4 H4 1.0000
O5 C7 1.4139(18)
O5 C5 1.4269(17)
C5 C6 1.539(2)
C5 H5 1.0000
C6 H6 1.0000
C7 H7A 0.9900
C7 H7B 0.9900

loop_
_geom_hbond_atom_site_label_D
_geom_hbond_atom_site_label_H
_geom_hbond_atom_site_label_A
_geom_hbond_site_symmetry_A
_geom_hbond_distance_DH
_geom_hbond_distance_HA
_geom_hbond_distance_DA
_geom_hbond_angle_DHA
_geom_hbond_publ_flag
C1 H1 O3 8_555 1.00 2.57 3.311(2) 131 y
C3 H3B O1 5_445 0.99 2.54 3.458(2) 154 y
C4 H4 O4 5_445 1.00 2.46 3.406(2) 157 y
C5 H5 O2 3_565 1.00 2.41 3.385(2) 166 y
C7 H7A O3 5_455 0.99 2.47 3.337(2) 147 y
C7 H7B O5 3_575 0.99 2.55 3.390(2) 142 y

loop_
_geom_torsion_atom_site_label_1
_geom_torsion_atom_site_label_2
_geom_torsion_atom_site_label_3
_geom_torsion_atom_site_label_4
_geom_torsion
C6 O1 C1 C2 154.82(12)
C6 O1 C1 C4 32.88(14)
O1 C1 C2 O3 -74.81(15)
C4 C1 C2 O3 40.99(18)
C1 C2 O3 C3 -52.63(16)
C2 O3 C3 O2 65.51(15)
C4 O2 C3 O3 -65.43(15)
C3 O2 C4 C5 162.32(12)
C3 O2 C4 C1 50.63(15)
O1 C1 C4 O2 79.61(13)
C2 C1 C4 O2 -39.42(17)
O1 C1 C4 C5 -33.22(14)
C2 C1 C4 C5 -152.25(13)
C7 O5 C5 C4 98.23(14)
C7 O5 C5 C6 -14.93(15)
O2 C4 C5 O5 151.81(11)
C1 C4 C5 O5 -91.33(14)
O2 C4 C5 C6 -94.88(12)
C1 C4 C5 C6 21.97(14)
C7 O4 C6 O1 -94.14(14)
C7 O4 C6 C5 22.11(15)
C1 O1 C6 O4 96.17(13)
C1 O1 C6 C5 -18.77(14)
O5 C5 C6 O4 -4.41(15)
C4 C5 C6 O4 -123.57(12)
O5 C5 C6 O1 116.12(12)
C4 C5 C6 O1 -3.04(14)
C5 O5 C7 O4 29.22(16)
C6 O4 C7 O5 -32.32(17)

_cod_database_fobs_code 2241211
